data_4000222
loop_
_publ_author_name
'Galina S. Matouzenko'
'Nicolas Br&#x0082;fuel'
'Monique Perrin'
'Azzedine Bousseksou'
'Serguei A. Borshch'

_publ_section_title
;
Spin Crossover Iron(II) Coordination Polymer With
Zigzag Chain Structure
;
_journal_name_full 'Chemistry of Materials'
_journal_year 2003
_chemical_formula_sum 'C30 H34 Cl2 Fe N8 O10'
_chemical_formula_weight 793.40
_space_group_IT_number 15
_symmetry_cell_setting monoclinic
_symmetry_space_group_name_Hall '-C 2yc'
_symmetry_space_group_name_H-M 'C 1 2/c 1'
_atom_sites_solution_hydrogens geom
_atom_sites_solution_primary direct
_atom_sites_solution_secondary difmap
_cell_angle_alpha 90.00
_cell_angle_beta 130.35(3)
_cell_angle_gamma 90.00
_cell_formula_units_Z 4
_cell_length_a 23.188(5)
_cell_length_b 11.559(2)
_cell_length_c 16.256(3)
_cell_measurement_reflns_used ?
_cell_measurement_temperature 173(2)
_cell_measurement_theta_max ?
_cell_measurement_theta_min ?
_cell_volume 3320.7(12)
_diffrn_ambient_temperature 173(2)
_diffrn_detector_area_resol_mean ?
_diffrn_measurement_device_type 'NONIUS KAPPA CCD'
_diffrn_measurement_method 'area detector'
_diffrn_radiation_monochromator graphite
_diffrn_radiation_source 'fine-focus sealed tube'
_diffrn_radiation_type MoK\a
_diffrn_radiation_wavelength 0.71073
_diffrn_reflns_av_R_equivalents 0.0000
_diffrn_reflns_av_sigmaI/netI 0.0379
_diffrn_reflns_limit_h_max 22
_diffrn_reflns_limit_h_min -30
_diffrn_reflns_limit_k_max 14
_diffrn_reflns_limit_k_min 0
_diffrn_reflns_limit_l_max 21
_diffrn_reflns_limit_l_min 0
_diffrn_reflns_number 3775
_diffrn_reflns_theta_max 27.48
_diffrn_reflns_theta_min 2.11
_diffrn_standards_decay_% ?
_diffrn_standards_interval_count ?
_diffrn_standards_interval_time ?
_diffrn_standards_number ?
_exptl_absorpt_coefficient_mu 0.686
_exptl_absorpt_correction_T_max 0.9041
_exptl_absorpt_correction_T_min 0.7710
_exptl_absorpt_correction_type ?
_exptl_absorpt_process_details ?
_exptl_crystal_colour dark_red
_exptl_crystal_density_diffrn 1.587
_exptl_crystal_density_meas ?
_exptl_crystal_density_method 'not measured'
_exptl_crystal_description fragment
_exptl_crystal_F_000 1640
_exptl_crystal_size_max 0.40
_exptl_crystal_size_mid 0.30
_exptl_crystal_size_min 0.15
_refine_ls_extinction_coef ?
_refine_ls_extinction_method none
_refine_ls_goodness_of_fit_ref 1.039
_refine_ls_hydrogen_treatment mixed
_refine_ls_matrix_type full
_refine_ls_number_parameters 241
_refine_ls_number_reflns 3775
_refine_ls_number_restraints 0
_refine_ls_restrained_S_all 1.039
_refine_ls_R_factor_all 0.0793
_refine_ls_R_factor_gt 0.0601
_refine_ls_shift/su_max 0.037
_refine_ls_shift/su_mean 0.004
_refine_ls_structure_factor_coef Fsqd
_refine_ls_weighting_details 'calc w=1/[\s^2^(Fo^2^)+(0.0821P)^2^+12.8544P] where P=(Fo^2^+2Fc^2^)/3'
_refine_ls_weighting_scheme calc
_refine_ls_wR_factor_gt 0.1564
_refine_ls_wR_factor_ref 0.1698
_reflns_number_gt 2987
_reflns_number_total 3775
_reflns_threshold_expression >2sigma(I)
_cod_original_sg_symbol_H-M 'C 2/c'
_cod_database_code 4000222

loop_
_symmetry_equiv_pos_as_xyz
'x, y, z'
'-x, y, -z+1/2'
'x+1/2, y+1/2, z'
'-x+1/2, y+1/2, -z+1/2'
'-x, -y, -z'
'x, -y, z-1/2'
'-x+1/2, -y+1/2, -z'
'x+1/2, -y+1/2, z-1/2'

loop_
_atom_site_label
_atom_site_type_symbol
_atom_site_fract_x
_atom_site_fract_y
_atom_site_fract_z
_atom_site_U_iso_or_equiv
_atom_site_adp_type
_atom_site_occupancy
_atom_site_symmetry_multiplicity
_atom_site_calc_flag
_atom_site_refinement_flags
_atom_site_disorder_assembly
_atom_site_disorder_group
Fe1 Fe 0.0000 0.33339(5) 0.2500 0.02275(19) Uani 1 2 d S . .
N1 N 0.00540(15) 0.2080(2) 0.3419(2) 0.0254(5) Uani 1 1 d . . .
C1 C 0.05776(18) 0.2060(3) 0.4504(2) 0.0277(6) Uani 1 1 d . . .
H1 H 0.0965 0.2631 0.4852 0.033 Uiso 1 1 calc R . .
C2 C 0.05853(18) 0.1259(3) 0.5144(3) 0.0289(6) Uani 1 1 d . . .
H2 H 0.0978 0.1278 0.5905 0.035 Uiso 1 1 calc R . .
C3 C 0.00182(17) 0.0422(3) 0.4673(2) 0.0261(6) Uani 1 1 d . . .
C4 C -0.05125(19) 0.0424(3) 0.3541(3) 0.0314(7) Uani 1 1 d . . .
H4 H -0.0904 -0.0139 0.3171 0.038 Uiso 1 1 calc R . .
C5 C -0.0470(2) 0.1235(3) 0.2966(3) 0.0321(7) Uani 1 1 d . . .
H5 H -0.0833 0.1198 0.2201 0.039 Uiso 1 1 calc R . .
N2 N 0.11268(15) 0.3509(2) 0.3453(2) 0.0293(6) Uani 1 1 d . . .
C6 C 0.1717(2) 0.3175(3) 0.3499(3) 0.0360(8) Uani 1 1 d . . .
H6 H 0.1691 0.2599 0.3060 0.043 Uiso 1 1 calc R . .
C7 C 0.2338(2) 0.3796(4) 0.4269(3) 0.0458(9) Uani 1 1 d . . .
H7 H 0.2823 0.3739 0.4467 0.055 Uiso 1 1 calc R . .
N4 N 0.21320(16) 0.4536(3) 0.4718(3) 0.0396(7) Uani 1 1 d . . .
H4A H 0.2426 0.5038 0.5241 0.048 Uiso 1 1 calc R . .
C8 C 0.14015(18) 0.4334(3) 0.4199(3) 0.0299(7) Uani 1 1 d . . .
N3 N 0.01575(14) 0.4602(2) 0.3495(2) 0.0256(5) Uani 1 1 d . . .
C9 C 0.08851(18) 0.4950(3) 0.4269(2) 0.0273(6) Uani 1 1 d . . .
C10 C 0.1091(2) 0.5809(3) 0.5005(3) 0.0340(7) Uani 1 1 d . . .
H10 H 0.1608 0.6010 0.5559 0.041 Uiso 1 1 calc R . .
C13 C -0.03744(19) 0.5163(3) 0.3442(3) 0.0327(7) Uani 1 1 d . . .
H13 H -0.0888 0.4938 0.2906 0.039 Uiso 1 1 calc R . .
C12 C -0.0203(2) 0.6046(3) 0.4130(3) 0.0400(8) Uani 1 1 d . . .
H12 H -0.0596 0.6433 0.4057 0.048 Uiso 1 1 calc R . .
C11 C 0.0530(2) 0.6368(3) 0.4918(3) 0.0392(8) Uani 1 1 d . . .
H11 H 0.0653 0.6973 0.5404 0.047 Uiso 1 1 calc R . .
O100 O 0.31049(17) 0.6184(3) 0.6297(3) 0.0610(8) Uani 0.713(13) 1 d P A 1
H100 H 0.3070 0.6503 0.6727 0.091 Uiso 0.713(13) 1 calc PR A 1
C100 C 0.3542(3) 0.6894(5) 0.6166(6) 0.0801(17) Uani 0.713(13) 1 d P A 1
H101 H 0.3918 0.7335 0.6838 0.120 Uiso 0.713(13) 1 calc PR A 1
H102 H 0.3208 0.7453 0.5574 0.120 Uiso 0.713(13) 1 calc PR A 1
C101 C 0.3923(4) 0.6187(6) 0.5922(6) 0.063(2) Uani 0.713(13) 1 d P A 1
H10A H 0.4263 0.6670 0.5907 0.095 Uiso 0.713(13) 1 calc PR A 1
H10B H 0.3548 0.5821 0.5217 0.095 Uiso 0.713(13) 1 calc PR A 1
H10C H 0.4217 0.5589 0.6477 0.095 Uiso 0.713(13) 1 calc PR A 1
O200 O 0.31049(17) 0.6184(3) 0.6297(3) 0.0610(8) Uani 0.287(13) 1 d P A 2
H200 H 0.3074 0.6500 0.6732 0.091 Uiso 0.287(13) 1 calc PR A 2
C200 C 0.3542(3) 0.6894(5) 0.6166(6) 0.0801(17) Uani 0.287(13) 1 d P A 2
H103 H 0.3419 0.6660 0.5483 0.120 Uiso 0.287(13) 1 calc PR A 2
H104 H 0.3359 0.7698 0.6065 0.120 Uiso 0.287(13) 1 calc PR A 2
C102 C 0.42124(6) 0.6918(7) 0.6841(3) 0.101(11) Uani 0.287(13) 1 d P A 2
H10D H 0.4358 0.6886 0.7557 0.151 Uiso 0.287(13) 1 calc PR A 2
H10E H 0.4404 0.7635 0.6773 0.151 Uiso 0.287(13) 1 calc PR A 2
H10F H 0.4428 0.6253 0.6750 0.151 Uiso 0.287(13) 1 calc PR A 2
O1 O 0.17870(6) 0.83492(18) 0.66832(8) 0.1093(18) Uani 1 1 d R . .
O2 O 0.28779(6) 0.8781(2) 0.69158(16) 0.1063(16) Uani 1 1 d R . .
O3 O 0.29250(6) 0.85701(18) 0.84430(8) 0.1203(19) Uani 1 1 d R . .
Cl1 Cl 0.25770(6) 0.83351(18) 0.73776(8) 0.0410(5) Uani 0.806(5) 1 d PR B 1
O4 O 0.27070(7) 0.7070(2) 0.7406(2) 0.111(2) Uani 0.806(5) 1 d PR B 1
Cl11 Cl 0.24845(6) 0.87419(18) 0.73700(9) 0.0411(18) Uani 0.194(5) 1 d PR B 2
O41 O 0.23609(6) 0.9887(2) 0.73308(15) 0.084(7) Uani 0.194(5) 1 d PR B 2

loop_
_atom_site_aniso_label
_atom_site_aniso_U_11
_atom_site_aniso_U_22
_atom_site_aniso_U_33
_atom_site_aniso_U_23
_atom_site_aniso_U_13
_atom_site_aniso_U_12
Fe1 0.0264(3) 0.0223(3) 0.0243(3) 0.000 0.0186(3) 0.000
N1 0.0324(13) 0.0223(12) 0.0286(13) -0.0033(10) 0.0229(12) -0.0012(10)
C1 0.0307(16) 0.0283(15) 0.0278(15) -0.0032(12) 0.0206(14) -0.0023(12)
C2 0.0312(16) 0.0305(15) 0.0267(15) -0.0018(12) 0.0195(14) -0.0025(13)
C3 0.0320(16) 0.0224(14) 0.0287(15) -0.0017(12) 0.0219(14) 0.0015(11)
C4 0.0367(17) 0.0262(15) 0.0292(16) -0.0047(12) 0.0204(15) -0.0065(13)
C5 0.0395(18) 0.0272(15) 0.0260(16) -0.0027(13) 0.0197(15) -0.0036(13)
N2 0.0322(14) 0.0304(14) 0.0318(14) 0.0051(11) 0.0236(13) 0.0062(11)
C6 0.0366(18) 0.0387(18) 0.043(2) 0.0046(15) 0.0304(17) 0.0083(14)
C7 0.040(2) 0.048(2) 0.058(2) 0.0111(19) 0.036(2) 0.0103(17)
N4 0.0312(15) 0.0419(16) 0.0456(17) 0.0054(13) 0.0248(14) 0.0016(12)
C8 0.0303(16) 0.0298(16) 0.0338(16) 0.0069(13) 0.0227(14) 0.0035(12)
N3 0.0262(13) 0.0269(13) 0.0275(13) 0.0027(10) 0.0191(11) 0.0009(10)
C9 0.0321(16) 0.0239(14) 0.0297(15) 0.0033(12) 0.0216(14) -0.0006(12)
C10 0.0373(18) 0.0304(16) 0.0348(17) -0.0025(14) 0.0235(16) -0.0036(13)
C13 0.0317(16) 0.0355(17) 0.0343(17) 0.0023(14) 0.0229(15) 0.0024(13)
C12 0.043(2) 0.0383(19) 0.047(2) -0.0014(16) 0.0326(18) 0.0031(15)
C11 0.050(2) 0.0330(17) 0.044(2) -0.0051(15) 0.0342(19) -0.0032(15)
O100 0.0496(18) 0.070(2) 0.0607(19) -0.0025(16) 0.0346(16) -0.0100(15)
C100 0.070(4) 0.059(3) 0.128(5) 0.003(3) 0.071(4) -0.005(3)
C101 0.080(5) 0.053(4) 0.086(5) 0.023(4) 0.067(5) 0.013(3)
O200 0.0496(18) 0.070(2) 0.0607(19) -0.0025(16) 0.0346(16) -0.0100(15)
C200 0.070(4) 0.059(3) 0.128(5) 0.003(3) 0.071(4) -0.005(3)
C102 0.066(13) 0.081(15) 0.079(15) 0.037(12) 0.013(11) -0.017(11)
O1 0.041(2) 0.201(6) 0.066(2) 0.007(3) 0.0257(19) -0.009(3)
O2 0.082(3) 0.154(4) 0.110(3) 0.019(3) 0.074(3) -0.017(3)
O3 0.120(4) 0.159(5) 0.044(2) -0.025(3) 0.036(3) -0.034(3)
Cl1 0.0313(6) 0.0560(11) 0.0329(7) -0.0012(5) 0.0196(6) -0.0073(6)
O4 0.153(6) 0.092(4) 0.109(5) 0.017(3) 0.093(5) 0.014(4)
Cl11 0.042(3) 0.032(3) 0.055(4) 0.005(2) 0.034(3) 0.005(2)
O41 0.069(12) 0.066(12) 0.111(16) 0.024(11) 0.055(12) 0.014(9)
